data_7010096
loop_
_publ_author_name
'Armstrong, David R.'
'Davies, Robert P.'
'Linton, David J.'
'Schooler, Paul'
'Shields, Gregory P.'
'Snaith, Ronald'
'Wheatley, Andrew E. H.'

_publ_section_title
;
 Selective oxygen capture by lithium aluminates: a solid state and
 theoretical structural study&#x200A;&#x2020;
;
_journal_issue 23
_journal_name_full 'Journal of the Chemical Society, Dalton Transactions'
_journal_page_first 4304
_journal_paper_doi 10.1039/b005897l
_journal_year 2000
_chemical_formula_sum 'C52 H66 Al2 Li2 N2 O4'
_chemical_formula_weight 850.91
_chemical_name_systematic
; 
 ? 
;
_space_group_IT_number 2
_symmetry_cell_setting triclinic
_symmetry_space_group_name_Hall '-P 1'
_symmetry_space_group_name_H-M 'P -1'
_atom_sites_solution_hydrogens geom
_atom_sites_solution_primary direct
_atom_sites_solution_secondary difmap
_audit_creation_method SHELXL
_cell_angle_alpha 108.20(3)
_cell_angle_beta 101.91(3)
_cell_angle_gamma 108.08(3)
_cell_formula_units_Z 1
_cell_length_a 9.787(5)
_cell_length_b 11.779(5)
_cell_length_c 14.112(3)
_cell_measurement_reflns_used 10374
_cell_measurement_temperature 180(2)
_cell_measurement_theta_max 26.022
_cell_measurement_theta_min 0.998
_cell_volume 1383.8(11)
_computing_cell_refinement 'HKL Scalepack (Otwinowski & Minor 1997)'
_computing_data_reduction 'HKL Denzo and Scalepack (Otwinowski & Minor 1997)'
_computing_molecular_graphics 'SHELXTL-PLUS (Sheldrick, 1990)'
_computing_structure_refinement 'SHELXL-97 (Sheldrick, 1997)'
_computing_structure_solution 'SHELXS-86 (Sheldrick, 1990)'
_diffrn_ambient_temperature 180(2)
_diffrn_measurement_device KappaCCD
_diffrn_measurement_method CCD
_diffrn_radiation_monochromator graphite
_diffrn_radiation_source 'fine-focus sealed tube'
_diffrn_radiation_type MoK\a
_diffrn_radiation_wavelength 0.71069
_diffrn_reflns_av_R_equivalents 0.0394
_diffrn_reflns_av_sigmaI/netI 0.0989
_diffrn_reflns_limit_h_max 12
_diffrn_reflns_limit_h_min -12
_diffrn_reflns_limit_k_max 14
_diffrn_reflns_limit_k_min -14
_diffrn_reflns_limit_l_max 16
_diffrn_reflns_limit_l_min -17
_diffrn_reflns_number 8491
_diffrn_reflns_theta_max 26.10
_diffrn_reflns_theta_min 3.62
_diffrn_standards_number 0
_exptl_absorpt_coefficient_mu 0.092
_exptl_absorpt_correction_type none
_exptl_crystal_density_diffrn 1.021
_exptl_crystal_F_000 456
_exptl_crystal_size_max 0.16
_exptl_crystal_size_mid 0.16
_exptl_crystal_size_min 0.14
_refine_diff_density_max 0.641
_refine_diff_density_min -0.341
_refine_diff_density_rms 0.062
_refine_ls_extinction_method none
_refine_ls_goodness_of_fit_all 1.045
_refine_ls_goodness_of_fit_obs 1.267
_refine_ls_matrix_type full
_refine_ls_number_parameters 285
_refine_ls_number_reflns 5395
_refine_ls_number_restraints 174
_refine_ls_restrained_S_all 1.062
_refine_ls_restrained_S_obs 1.279
_refine_ls_R_factor_all 0.1940
_refine_ls_R_factor_obs 0.1029
_refine_ls_shift/esd_max 0.013
_refine_ls_shift/esd_mean 0.000
_refine_ls_structure_factor_coef Fsqd
_refine_ls_weighting_details 'w=1/[\s^2^(Fo^2^)+(0.1860P)^2^+0.3539P] where P=(Fo^2^+2Fc^2^)/3'
_refine_ls_weighting_scheme calc
_refine_ls_wR_factor_all 0.3447
_refine_ls_wR_factor_obs 0.2837
_reflns_number_observed 2530
_reflns_number_total 5395
_reflns_observed_criterion >2sigma(I)
_cod_data_source_file b005897l.txt
_cod_data_source_block rs9934
_cod_depositor_comments
;
The following automatic conversions were performed:

'_refine_ls_weighting_scheme' value 'calc
w=1/[\s^2^(Fo^2^)+(0.1860P)^2^+0.3539P] where P=(Fo^2^+2Fc^2^)/3' was
changed to 'calc'. New tag '_refine_ls_weighting_details' was
created. The value of the new tag was set to
'w=1/[\s^2^(Fo^2^)+(0.1860P)^2^+0.3539P] where P=(Fo^2^+2Fc^2^)/3'.

Automatic conversion script
Id: cif_fix_values 3143 2015-03-26 13:38:13Z robertas 
;
_cod_original_cell_volume 1383.8(10)
_cod_original_sg_symbol_H-M P-1
_cod_database_code 7010096

loop_
_symmetry_equiv_pos_as_xyz
'x, y, z'
'-x, -y, -z'

loop_
_atom_site_aniso_label
_atom_site_aniso_U_11
_atom_site_aniso_U_22
_atom_site_aniso_U_33
_atom_site_aniso_U_23
_atom_site_aniso_U_13
_atom_site_aniso_U_12
Al1 0.0983(13) 0.0494(8) 0.0633(9) 0.0156(7) -0.0161(8) 0.0260(8)
O1 0.088(2) 0.0468(16) 0.0426(15) 0.0163(12) -0.0111(14) 0.0118(15)
N1 0.065(2) 0.0470(18) 0.0424(17) 0.0180(15) -0.0010(15) 0.0190(17)
Li1 0.098(6) 0.052(4) 0.050(4) 0.021(3) -0.015(4) 0.000(4)
O2 0.083(2) 0.0521(17) 0.0587(18) 0.0232(14) -0.0049(16) 0.0091(16)
C1 0.052(3) 0.050(2) 0.044(2) 0.0188(19) 0.0021(18) 0.011(2)
C2 0.058(3) 0.048(2) 0.0393(19) 0.0213(17) 0.0067(18) 0.016(2)
C3 0.059(3) 0.062(3) 0.080(3) 0.033(2) 0.006(2) 0.019(2)
C4 0.088(4) 0.061(3) 0.113(4) 0.040(3) 0.029(4) 0.035(3)
C5 0.108(5) 0.045(3) 0.086(4) 0.019(3) 0.027(3) 0.021(3)
C6 0.078(4) 0.054(3) 0.062(3) 0.014(2) 0.000(2) -0.001(3)
C7 0.060(3) 0.054(3) 0.054(2) 0.017(2) 0.000(2) 0.013(2)
C8 0.061(3) 0.044(2) 0.044(2) 0.0204(17) 0.002(2) 0.014(2)
C9 0.065(3) 0.078(3) 0.060(3) 0.033(2) 0.010(2) 0.023(3)
C10 0.113(5) 0.101(4) 0.054(3) 0.033(3) 0.034(3) 0.044(4)
C11 0.104(5) 0.071(3) 0.049(3) 0.023(2) 0.001(3) 0.022(3)
C12 0.085(4) 0.067(3) 0.054(3) 0.019(2) -0.012(3) 0.026(3)
C13 0.065(3) 0.059(3) 0.053(2) 0.020(2) -0.001(2) 0.024(2)

loop_
_atom_site_label
_atom_site_type_symbol
_atom_site_fract_x
_atom_site_fract_y
_atom_site_fract_z
_atom_site_U_iso_or_equiv
_atom_site_thermal_displace_type
_atom_site_occupancy
_atom_site_calc_flag
_atom_site_refinement_flags
_atom_site_disorder_group
Al1 Al 0.10457(19) -0.16909(13) 0.16506(11) 0.0807(6) Uani 1 d D .
O1 O 0.0801(4) 0.0495(3) 0.1035(2) 0.0692(9) Uani 1 d . .
N1 N 0.1651(4) 0.0172(3) 0.2493(2) 0.0555(9) Uani 1 d . .
Li1 Li -0.0499(11) -0.1207(7) -0.0029(6) 0.081(3) Uani 1 d . .
O2 O -0.0766(4) -0.2213(3) 0.0734(2) 0.0741(10) Uani 1 d D .
C1 C 0.1466(5) 0.0956(4) 0.2026(3) 0.0538(10) Uani 1 d . .
C2 C 0.2012(5) 0.2407(4) 0.2601(3) 0.0507(10) Uani 1 d . .
C3 C 0.0998(5) 0.2970(4) 0.2465(4) 0.0701(13) Uani 1 d . .
H3 H -0.0047 0.2434 0.2062 0.084 Uiso 1 calc R .
C4 C 0.1483(7) 0.4319(5) 0.2909(5) 0.0860(16) Uani 1 d . .
H4 H 0.0769 0.4703 0.2823 0.103 Uiso 1 calc R .
C5 C 0.2992(7) 0.5090(5) 0.3472(4) 0.0851(16) Uani 1 d . .
H5 H 0.3332 0.6014 0.3771 0.102 Uiso 1 calc R .
C6 C 0.4004(6) 0.4534(5) 0.3603(4) 0.0784(15) Uani 1 d . .
H6 H 0.5051 0.5077 0.3991 0.094 Uiso 1 calc R .
C7 C 0.3533(5) 0.3191(4) 0.3180(3) 0.0631(12) Uani 1 d . .
H7 H 0.4248 0.2812 0.3286 0.076 Uiso 1 calc R .
C8 C 0.2262(5) 0.0711(4) 0.3625(3) 0.0538(11) Uani 1 d . .
C9 C 0.1380(6) 0.1087(5) 0.4225(3) 0.0697(13) Uani 1 d . .
H9 H 0.0387 0.1006 0.3888 0.084 Uiso 1 calc R .
C10 C 0.1991(7) 0.1585(6) 0.5327(4) 0.0880(17) Uani 1 d . .
H10 H 0.1410 0.1852 0.5744 0.106 Uiso 1 calc R .
C11 C 0.3405(7) 0.1692(5) 0.5813(4) 0.0834(16) Uani 1 d . .
H11 H 0.3809 0.2041 0.6564 0.100 Uiso 1 calc R .
C12 C 0.4247(6) 0.1299(5) 0.5223(4) 0.0771(15) Uani 1 d . .
H12 H 0.5231 0.1366 0.5565 0.093 Uiso 1 calc R .
C13 C 0.3669(5) 0.0802(4) 0.4128(3) 0.0634(12) Uani 1 d . .
H13 H 0.4257 0.0521 0.3723 0.076 Uiso 1 calc R .
C14_a C 0.2348(14) -0.1620(15) 0.0701(9) 0.102(4) Uiso 0.517(4) d PDU 1
H14A_a H 0.2068 -0.1181 0.0254 0.153 Uiso 0.517(4) calc PR 1
H14B_a H 0.2176 -0.2510 0.0252 0.153 Uiso 0.517(4) calc PR 1
H14C_a H 0.3428 -0.1135 0.1140 0.153 Uiso 0.517(4) calc PR 1
C18_a C 0.1574(15) -0.2583(11) 0.2553(8) 0.090(3) Uiso 0.517(4) d PDU 1
H18A_a H 0.2650 -0.2101 0.3001 0.135 Uiso 0.517(4) calc PR 1
H18B_a H 0.1405 -0.3472 0.2104 0.135 Uiso 0.517(4) calc PR 1
H18C_a H 0.0931 -0.2618 0.3000 0.135 Uiso 0.517(4) calc PR 1
C19_b C -0.2122(10) -0.3206(8) 0.0536(6) 0.073(3) Uiso 0.480(5) d PDU 2
C20_b C -0.2112(13) -0.4565(9) 0.0135(7) 0.083(3) Uiso 0.480(5) d PDU 2
H20A_b H -0.1839 -0.4725 -0.0510 0.125 Uiso 0.480(5) calc PR 2
H20B_b H -0.3128 -0.5221 -0.0022 0.125 Uiso 0.480(5) calc PR 2
H20C_b H -0.1364 -0.4621 0.0679 0.125 Uiso 0.480(5) calc PR 2
C21_b C -0.3309(12) -0.3149(10) -0.0324(7) 0.078(3) Uiso 0.480(5) d PDU 2
H21A_b H -0.2977 -0.3215 -0.0941 0.117 Uiso 0.480(5) calc PR 2
H21B_b H -0.3417 -0.2319 -0.0049 0.117 Uiso 0.480(5) calc PR 2
H21C_b H -0.4293 -0.3875 -0.0533 0.117 Uiso 0.480(5) calc PR 2
C22_b C -0.2570(15) -0.3000(12) 0.1531(7) 0.086(4) Uiso 0.480(5) d PDU 2
H22A_b H -0.1786 -0.3002 0.2088 0.129 Uiso 0.480(5) calc PR 2
H22B_b H -0.3551 -0.3706 0.1370 0.129 Uiso 0.480(5) calc PR 2
H22C_b H -0.2662 -0.2160 0.1774 0.129 Uiso 0.480(5) calc PR 2
C19'_d C -0.2384(11) -0.2773(11) 0.0644(8) 0.083(3) Uiso 0.208(6) d PDU 4
C20'_d C -0.2770(37) -0.4239(16) 0.0062(17) 0.119(10) Uiso 0.208(6) d PDU 4
H20D_d H -0.2106 -0.4498 0.0492 0.179 Uiso 0.208(6) calc PR 4
H20E_d H -0.2612 -0.4400 -0.0623 0.179 Uiso 0.208(6) calc PR 4
H20F_d H -0.3839 -0.4749 -0.0051 0.179 Uiso 0.208(6) calc PR 4
C21'_d C -0.3440(26) -0.2413(23) -0.0056(14) 0.079(7) Uiso 0.208(6) d PDU 4
H21D_d H -0.3204 -0.2508 -0.0711 0.119 Uiso 0.208(6) calc PR 4
H21E_d H -0.3290 -0.1507 0.0322 0.119 Uiso 0.208(6) calc PR 4
H21F_d H -0.4503 -0.2994 -0.0228 0.119 Uiso 0.208(6) calc PR 4
C22'_d C -0.2727(34) -0.2570(27) 0.1676(13) 0.093(8) Uiso 0.208(6) d PDU 4
H22D_d H -0.2011 -0.2743 0.2151 0.139 Uiso 0.208(6) calc PR 4
H22E_d H -0.3773 -0.3170 0.1526 0.139 Uiso 0.208(6) calc PR 4
H22F_d H -0.2615 -0.1667 0.2015 0.139 Uiso 0.208(6) calc PR 4
C19"_c C -0.2384(11) -0.2773(11) 0.0644(8) 0.083(3) Uiso 0.312(3) d P 3
H19D_c H -0.3030 -0.2888 -0.0039 0.125 Uiso 0.312(3) calc PR 3
H19E_c H -0.2567 -0.2181 0.1219 0.125 Uiso 0.312(3) calc PR 3
H19F_c H -0.2631 -0.3621 0.0691 0.125 Uiso 0.312(3) calc PR 3
C14"_e C 0.2408(10) -0.2032(9) 0.0905(7) 0.079(3) Uiso 0.171(5) d P 5
H14D_e H 0.3422 -0.1737 0.1416 0.118 Uiso 0.171(5) calc PR 5
H14E_e H 0.2476 -0.1561 0.0442 0.118 Uiso 0.171(5) calc PR 5
H14F_e H 0.2019 -0.2971 0.0477 0.118 Uiso 0.171(5) calc PR 5
C14'_c C 0.2408(10) -0.2032(9) 0.0905(7) 0.079(3) Uiso 0.312(3) d PDU 3
C15'_c C 0.3710(15) -0.2074(13) 0.1664(10) 0.078(4) Uiso 0.312(3) d PD 3
H15A_c H 0.3305 -0.2736 0.1931 0.116 Uiso 0.312(3) calc PR 3
H15B_c H 0.4273 -0.1217 0.2259 0.116 Uiso 0.312(3) calc PR 3
H15C_c H 0.4398 -0.2295 0.1295 0.116 Uiso 0.312(3) calc PR 3
C16'_c C 0.1492(16) -0.3357(11) -0.0022(10) 0.083(5) Uiso 0.312(3) d PD 3
H16A_c H 0.1106 -0.4022 0.0245 0.125 Uiso 0.312(3) calc PR 3
H16B_c H 0.2149 -0.3583 -0.0420 0.125 Uiso 0.312(3) calc PR 3
H16C_c H 0.0631 -0.3317 -0.0489 0.125 Uiso 0.312(3) calc PR 3
C17'_c C 0.2994(16) -0.1001(11) 0.0491(10) 0.069(4) Uiso 0.312(3) d PD 3
H17A_c H 0.3573 -0.0148 0.1087 0.103 Uiso 0.312(3) calc PR 3
H17B_c H 0.2129 -0.0970 0.0021 0.103 Uiso 0.312(3) calc PR 3
H17C_c H 0.3658 -0.1219 0.0098 0.103 Uiso 0.312(3) calc PR 3
C18'_b C 0.0922(12) -0.2453(9) 0.2748(6) 0.059(2) Uiso 0.483(4) d PDU 2
H18D_b H 0.0209 -0.2233 0.3090 0.089 Uiso 0.483(4) calc PR 2
H18E_b H 0.1935 -0.2090 0.3281 0.089 Uiso 0.483(4) calc PR 2
H18F_b H 0.0562 -0.3404 0.2403 0.089 Uiso 0.483(4) calc PR 2
C50_a C -0.2771(21) 0.4222(16) 0.2520(12) 0.147(6) Uiso 0.50 d PD 1
H50A_a H -0.2383 0.5101 0.3079 0.221 Uiso 0.50 calc PR 1
H50B_a H -0.3841 0.3960 0.2115 0.221 Uiso 0.50 calc PR 1
H50C_a H -0.2167 0.4222 0.2046 0.221 Uiso 0.50 calc PR 1
C51_a C -0.2662(21) 0.3332(12) 0.2980(8) 0.109(5) Uiso 0.50 d PD 1
C52_a C -0.3205(22) 0.2029(13) 0.2355(9) 0.129(5) Uiso 0.50 d PD 1
H52_a H -0.3686 0.1701 0.1611 0.155 Uiso 0.50 calc PR 1
C53_a C -0.3031(28) 0.1210(12) 0.2838(12) 0.151(7) Uiso 0.50 d PD 1
H53_a H -0.3433 0.0307 0.2391 0.181 Uiso 0.50 calc PR 1
C54_a C -0.2344(18) 0.1552(11) 0.3892(10) 0.108(4) Uiso 0.50 d PD 1
H54_a H -0.2196 0.0963 0.4193 0.129 Uiso 0.50 calc PR 1
C55_a C -0.1900(17) 0.2860(11) 0.4454(8) 0.104(4) Uiso 0.50 d PD 1
H55_a H -0.1462 0.3179 0.5201 0.125 Uiso 0.50 calc PR 1
C56_a C -0.2018(15) 0.3766(9) 0.4051(7) 0.083(3) Uiso 0.50 d PD 1
H56_a H -0.1663 0.4663 0.4504 0.099 Uiso 0.50 calc PR 1
C50'_b C -0.2195(27) 0.4918(16) 0.3434(16) 0.202(9) Uiso 0.50 d PD 2
H50D_b H -0.1700 0.5522 0.4182 0.303 Uiso 0.50 calc PR 2
H50E_b H -0.3205 0.4914 0.3169 0.303 Uiso 0.50 calc PR 2
H50F_b H -0.1570 0.5198 0.3024 0.303 Uiso 0.50 calc PR 2
C51'_b C -0.2354(29) 0.3647(12) 0.3331(11) 0.152(7) Uiso 0.50 d PD 2
C52'_b C -0.3060(20) 0.2617(13) 0.2357(9) 0.128(5) Uiso 0.50 d PD 2
H52'_b H -0.3401 0.2743 0.1732 0.153 Uiso 0.50 calc PR 2
C53'_b C -0.3253(19) 0.1397(11) 0.2321(9) 0.114(4) Uiso 0.50 d PD 2
H53'_b H -0.3753 0.0696 0.1641 0.137 Uiso 0.50 calc PR 2
C54'_b C -0.2813(23) 0.1067(14) 0.3147(11) 0.123(5) Uiso 0.50 d PD 2
H54'_b H -0.2924 0.0213 0.3080 0.148 Uiso 0.50 calc PR 2
C55'_b C -0.2189(29) 0.2151(16) 0.4084(12) 0.170(8) Uiso 0.50 d PD 2
H55'_b H -0.1941 0.2012 0.4714 0.203 Uiso 0.50 calc PR 2
C56'_b C -0.1887(29) 0.3416(14) 0.4205(10) 0.175(8) Uiso 0.50 d PD 2
H56'_b H -0.1363 0.4116 0.4885 0.210 Uiso 0.50 calc PR 2

loop_
_atom_type_symbol
_atom_type_description
_atom_type_scat_dispersion_real
_atom_type_scat_dispersion_imag
_atom_type_scat_source
C C 0.0033 0.0016 'International Tables Vol C Tables 4.2.6.8 and 6.1.1.4'
H H 0.0000 0.0000 'International Tables Vol C Tables 4.2.6.8 and 6.1.1.4'
Al Al 0.0645 0.0514 'International Tables Vol C Tables 4.2.6.8 and 6.1.1.4'
O O 0.0106 0.0060 'International Tables Vol C Tables 4.2.6.8 and 6.1.1.4'
N N 0.0061 0.0033 'International Tables Vol C Tables 4.2.6.8 and 6.1.1.4'
Li Li -0.0003 0.0001 'International Tables Vol C Tables 4.2.6.8 and 6.1.1.4'

loop_
_geom_angle_atom_site_label_1
_geom_angle_atom_site_label_2
_geom_angle_atom_site_label_3
_geom_angle
_geom_angle_site_symmetry_1
_geom_angle_site_symmetry_3
_geom_angle_publ_flag
O2 Al1 C14"_e 109.3(3) . . ?
O2 Al1 N1 105.31(15) . . ?
C14"_e Al1 N1 113.5(3) . . ?
O2 Al1 C18_a 124.8(4) . . ?
N1 Al1 C18_a 111.4(4) . . ?
O2 Al1 C18'_b 111.2(3) . . ?
N1 Al1 C18'_b 102.2(3) . . ?
O2 Al1 C14_a 100.7(4) . . ?
N1 Al1 C14_a 101.5(4) . . ?
C18_a Al1 C14_a 110.3(5) . . ?
O2 Al1 Li1 38.3(2) . . ?
C14"_e Al1 Li1 89.6(4) . . ?
N1 Al1 Li1 84.49(18) . . ?
C18_a Al1 Li1 161.6(4) . . ?
C18'_b Al1 Li1 148.4(4) . . ?
C14_a Al1 Li1 73.8(5) . . ?
C1 O1 Li1 135.3(3) . 2 ?
C1 O1 Li1 134.6(3) . . ?
Li1 O1 Li1 89.8(3) 2 . ?
C1 N1 C8 118.4(3) . . ?
C1 N1 Al1 120.6(3) . . ?
C8 N1 Al1 121.0(3) . . ?
O2 Li1 O1 163.8(5) . 2 ?
O2 Li1 O1 102.9(4) . . ?
O1 Li1 O1 90.2(3) 2 . ?
O2 Li1 Li1 146.6(5) . 2 ?
O1 Li1 Li1 45.5(2) 2 2 ?
O1 Li1 Li1 44.7(2) . 2 ?
O2 Li1 C19'_d 30.5(3) . . ?
O1 Li1 C19'_d 134.5(5) 2 . ?
O1 Li1 C19'_d 114.5(4) . . ?
Li1 Li1 C19'_d 142.1(7) 2 . ?
O2 Li1 Al1 36.37(18) . . ?
O1 Li1 Al1 159.6(5) 2 . ?
O1 Li1 Al1 76.0(2) . . ?
Li1 Li1 Al1 119.1(4) 2 . ?
C19'_d Li1 Al1 65.7(3) . . ?
C19_b O2 Al1 130.2(4) . . ?
C19"_c O2 Al1 139.0(4) . . ?
C19'_d O2 Al1 139.0(4) . . ?
C19_b O2 Li1 124.3(5) . . ?
C19"_c O2 Li1 110.4(5) . . ?
C19'_d O2 Li1 110.4(5) . . ?
Al1 O2 Li1 105.4(3) . . ?
O1 C1 N1 120.3(3) . . ?
O1 C1 C2 115.8(3) . . ?
N1 C1 C2 123.9(3) . . ?
C3 C2 C7 119.5(4) . . ?
C3 C2 C1 118.7(4) . . ?
C7 C2 C1 121.5(4) . . ?
C2 C3 C4 120.6(5) . . ?
C5 C4 C3 119.7(5) . . ?
C6 C5 C4 119.9(5) . . ?
C5 C6 C7 121.1(5) . . ?
C2 C7 C6 119.2(5) . . ?
C13 C8 C9 119.4(4) . . ?
C13 C8 N1 120.7(4) . . ?
C9 C8 N1 119.8(4) . . ?
C10 C9 C8 118.6(5) . . ?
C11 C10 C9 121.0(5) . . ?
C10 C11 C12 120.1(5) . . ?
C11 C12 C13 120.1(5) . . ?
C8 C13 C12 120.7(5) . . ?
O2 C19_b C22_b 110.7(7) . . ?
O2 C19_b C20_b 114.2(7) . . ?
C22_b C19_b C20_b 107.9(6) . . ?
O2 C19_b C21_b 105.8(7) . . ?
C22_b C19_b C21_b 109.8(6) . . ?
C20_b C19_b C21_b 108.4(6) . . ?
O2 C19'_d C22'_d 116.8(13) . . ?
O2 C19'_d C21'_d 114.7(12) . . ?
C22'_d C19'_d C21'_d 108.7(7) . . ?
O2 C19'_d C20'_d 100.1(14) . . ?
C22'_d C19'_d C20'_d 108.0(7) . . ?
C21'_d C19'_d C20'_d 107.5(7) . . ?
O2 C19'_d Li1 39.1(3) . . ?
C22'_d C19'_d Li1 134.2(12) . . ?
C21'_d C19'_d Li1 75.7(10) . . ?
C20'_d C19'_d Li1 113.9(12) . . ?
C15'_c C14'_c C17'_c 110.9(6) . . ?
C15'_c C14'_c C16'_c 110.9(6) . . ?
C17'_c C14'_c C16'_c 109.5(6) . . ?
C56_a C51_a C52_a 119.6(10) . . ?
C56_a C51_a C50_a 120.3(7) . . ?
C52_a C51_a C50_a 120.1(7) . . ?
C51_a C52_a C53_a 117.8(9) . . ?
C54_a C53_a C52_a 127.2(10) . . ?
C55_a C54_a C53_a 110.5(11) . . ?
C54_a C55_a C56_a 127.0(9) . . ?
C51_a C56_a C55_a 117.8(8) . . ?
C56'_b C51'_b C52'_b 119.1(10) . . ?
C56'_b C51'_b C50'_b 120.4(7) . . ?
C52'_b C51'_b C50'_b 120.4(7) . . ?
C53'_b C52'_b C51'_b 117.3(9) . . ?
C54'_b C53'_b C52'_b 127.9(10) . . ?
C53'_b C54'_b C55'_b 110.0(11) . . ?
C54'_b C55'_b C56'_b 126.7(11) . . ?
C51'_b C56'_b C55'_b 118.6(9) . . ?

loop_
_geom_bond_atom_site_label_1
_geom_bond_atom_site_label_2
_geom_bond_distance
_geom_bond_site_symmetry_2
_geom_bond_publ_flag
Al1 O2 1.7535(36) . ?
Al1 C14"_e 1.9217(80) . ?
Al1 N1 1.9631(35) . ?
Al1 C18_a 1.9727(77) . ?
Al1 C18'_b 2.0236(70) . ?
Al1 C14_a 2.0332(86) . ?
Al1 Li1 2.8511(75) . ?
O1 C1 1.2673(44) . ?
O1 Li1 1.8785(78) 2 ?
O1 Li1 1.9075(76) . ?
N1 C1 1.3235(50) . ?
N1 C8 1.4314(48) . ?
Li1 O2 1.8309(82) . ?
Li1 O1 1.8786(78) 2 ?
Li1 Li1 2.6721(149) 2 ?
Li1 C19'_d 2.7225(134) . ?
O2 C19_b 1.3739(92) . ?
O2 C19"_c 1.4754(97) . ?
O2 C19'_d 1.4754(97) . ?
C1 C2 1.5013(54) . ?
C2 C3 1.3685(59) . ?
C2 C7 1.3817(58) . ?
C3 C4 1.3885(66) . ?
C4 C5 1.3673(76) . ?
C5 C6 1.3589(73) . ?
C6 C7 1.3846(63) . ?
C8 C13 1.3675(60) . ?
C8 C9 1.4011(63) . ?
C9 C10 1.3969(65) . ?
C10 C11 1.3591(76) . ?
C11 C12 1.3654(74) . ?
C12 C13 1.3853(61) . ?
C19_b C22_b 1.5256(77) . ?
C19_b C20_b 1.5261(78) . ?
C19_b C21_b 1.5314(76) . ?
C19'_d C22'_d 1.5251(85) . ?
C19'_d C21'_d 1.5274(84) . ?
C19'_d C20'_d 1.5426(85) . ?
C14'_c C15'_c 1.5114(79) . ?
C14'_c C17'_c 1.5138(79) . ?
C14'_c C16'_c 1.5241(78) . ?
C50_a C51_a 1.4146(140) . ?
C51_a C56_a 1.3661(78) . ?
C51_a C52_a 1.3679(78) . ?
C52_a C53_a 1.3739(81) . ?
C53_a C54_a 1.3688(82) . ?
C54_a C55_a 1.3675(83) . ?
C55_a C56_a 1.3796(79) . ?
C50'_b C51'_b 1.4125(142) . ?
C51'_b C56'_b 1.3637(78) . ?
C51'_b C52'_b 1.3737(79) . ?
C52'_b C53'_b 1.3735(80) . ?
C53'_b C54'_b 1.3680(83) . ?
C54'_b C55'_b 1.3708(83) . ?
C55'_b C56'_b 1.3717(81) . ?
